data_2241366
loop_
_publ_author_name
'Danish, Muhammad'
'Akbar, Saba'
'Tahir, Muhammad Nawaz'
'Butt, Rabia Ayub'
'Ashfaq, Muhammad'

_publ_section_title
;
 Crystal structure of
 4-{[(2,4-dihydroxybenzylidene)amino]methyl}cyclohexanecarboxylic acid
;
_journal_coeditor_code HB7548
_journal_issue 12
_journal_name_full 'Acta Crystallographica Section E'
_journal_page_first o995
_journal_page_last o996
_journal_paper_doi 10.1107/S2056989015022343
_journal_volume 71
_journal_year 2015
_chemical_formula_iupac 'C15 H19 N O4'
_chemical_formula_moiety 'C15 H19 N O4'
_chemical_formula_sum 'C15 H19 N O4'
_chemical_formula_weight 277.31
_chemical_name_systematic
;
4-{[(2,4-Dihydroxybenzylidene)amino]methyl}cyclohexanecarboxylic acid
;
_space_group_crystal_system monoclinic
_space_group_IT_number 14
_space_group_name_Hall '-P 2ybc'
_space_group_name_H-M_alt 'P 1 21/c 1'
_symmetry_space_group_name_Hall '-P 2ybc'
_symmetry_space_group_name_H-M 'P 1 21/c 1'
_atom_sites_solution_hydrogens geom
_atom_sites_solution_primary direct
_atom_sites_solution_secondary difmap
_audit_creation_method SHELXL-2014/7
_cell_angle_alpha 90
_cell_angle_beta 90.232(8)
_cell_angle_gamma 90
_cell_formula_units_Z 4
_cell_length_a 6.2399(17)
_cell_length_b 10.222(2)
_cell_length_c 22.251(6)
_cell_measurement_reflns_used 1222
_cell_measurement_temperature 296(2)
_cell_measurement_theta_max 25.250
_cell_measurement_theta_min 2.706
_cell_volume 1419.3(6)
_computing_cell_refinement
;
SAINT (Bruker, 2007)
;
_computing_data_collection
;
APEX2 (Bruker, 2007)
;
_computing_data_reduction
;
SAINT (Bruker, 2007)
;
_computing_molecular_graphics
;
ORTEP-3 for Windows (Farrugia, 2012) and PLATON (Spek, 2009)
;
_computing_publication_material
;
WinGX (Farrugia, 2012) and PLATON (Spek, 2009)
;
_computing_structure_refinement
;
SHELXL-2014/6  (Sheldrick, 2015)
;
_computing_structure_solution
;
SHELXS97 (Sheldrick, 2008)
;
_diffrn_ambient_temperature 296(2)
_diffrn_detector_area_resol_mean 7.80
_diffrn_measured_fraction_theta_full 0.999
_diffrn_measured_fraction_theta_max 0.999
_diffrn_measurement_device_type 'Bruker Kappa APEXII CCD'
_diffrn_measurement_method \w
_diffrn_radiation_monochromator graphite
_diffrn_radiation_source 'fine-focus sealed tube'
_diffrn_radiation_type MoK\a
_diffrn_radiation_wavelength 0.71073
_diffrn_reflns_av_R_equivalents 0.0952
_diffrn_reflns_limit_h_max 7
_diffrn_reflns_limit_h_min -7
_diffrn_reflns_limit_k_max 8
_diffrn_reflns_limit_k_min -12
_diffrn_reflns_limit_l_max 27
_diffrn_reflns_limit_l_min -27
_diffrn_reflns_number 10670
_diffrn_reflns_theta_full 25.250
_diffrn_reflns_theta_max 25.250
_diffrn_reflns_theta_min 2.706
_diffrn_standards_number 0
_exptl_absorpt_coefficient_mu 0.094
_exptl_absorpt_correction_T_max 0.988
_exptl_absorpt_correction_T_min 0.970
_exptl_absorpt_correction_type multi-scan
_exptl_absorpt_process_details
;
(SADABS; Bruker, 2005)
;
_exptl_crystal_colour 'light orange'
_exptl_crystal_density_diffrn 1.298
_exptl_crystal_density_method 'not measured'
_exptl_crystal_description plate
_exptl_crystal_F_000 592
_exptl_crystal_size_max 0.33
_exptl_crystal_size_mid 0.27
_exptl_crystal_size_min 0.14
_refine_diff_density_max 0.350
_refine_diff_density_min -0.259
_refine_ls_goodness_of_fit_ref 1.013
_refine_ls_hydrogen_treatment mixed
_refine_ls_matrix_type full
_refine_ls_number_parameters 186
_refine_ls_number_reflns 2580
_refine_ls_number_restraints 0
_refine_ls_restrained_S_all 1.013
_refine_ls_R_factor_all 0.1700
_refine_ls_R_factor_gt 0.0768
_refine_ls_shift/su_max 0.000
_refine_ls_shift/su_mean 0.000
_refine_ls_structure_factor_coef Fsqd
_refine_ls_weighting_details 'w=1/[\s^2^(Fo^2^)+(0.0891P)^2^] where P=(Fo^2^+2Fc^2^)/3'
_refine_ls_weighting_scheme calc
_refine_ls_wR_factor_gt 0.1695
_refine_ls_wR_factor_ref 0.2144
_reflns_number_gt 1222
_reflns_number_total 2580
_reflns_threshold_expression I>2\s(I)
_cod_data_source_file hb7548sup1.cif
_cod_data_source_block I
_cod_original_cell_volume 1419.2(6)
_cod_database_code 2241366
_shelx_space_group_comment
;
The symmetry employed for this shelxl refinement is uniquely defined
by the following loop, which should always be used as a source of
symmetry information in preference to the above space-group names.
They are only intended as comments.
;

loop_
_space_group_symop_operation_xyz
'x, y, z'
'-x, y+1/2, -z+1/2'
'-x, -y, -z'
'x, -y-1/2, z-1/2'

loop_
_atom_site_type_symbol
_atom_site_label
_atom_site_fract_x
_atom_site_fract_y
_atom_site_fract_z
_atom_site_U_iso_or_equiv
_atom_site_adp_type
_atom_site_calc_flag
_atom_site_occupancy
O O1 0.0521(6) 0.7966(3) -0.09932(14) 0.0576(10) Uani d 1
H H1 0.082(8) 0.840(5) -0.132(2) 0.086 Uiso d 1
O O2 -0.2047(6) 0.9366(3) -0.07558(15) 0.0717(11) Uani d 1
O O3 0.0919(5) 0.5993(3) 0.30231(12) 0.0465(8) Uani d 1
H H3 0.0041 0.6040 0.2749 0.070 Uiso calc 1
O O4 0.7509(5) 0.3799(3) 0.33996(14) 0.0549(9) Uani d 1
H H4 0.7673 0.4399 0.3640 0.082 Uiso calc 1
N N1 -0.1192(6) 0.5339(3) 0.20228(15) 0.0426(10) Uani d 1
C C1 -0.1074(8) 0.8366(4) -0.06681(19) 0.0441(11) Uani d 1
C C2 -0.1625(7) 0.7441(4) -0.01567(18) 0.0430(11) Uani d 1
H H2 -0.1976 0.6593 -0.0337 0.052 Uiso calc 1
C C3 -0.3547(7) 0.7867(5) 0.0196(2) 0.0604(14) Uani d 1
H H3A -0.4763 0.7979 -0.0072 0.072 Uiso calc 1
H H3B -0.3256 0.8700 0.0389 0.072 Uiso calc 1
C C4 -0.4078(7) 0.6832(5) 0.06750(19) 0.0563(13) Uani d 1
H H4A -0.5306 0.7123 0.0905 0.068 Uiso calc 1
H H4B -0.4464 0.6020 0.0477 0.068 Uiso calc 1
C C5 -0.2214(6) 0.6584(4) 0.10995(18) 0.0425(11) Uani d 1
H H5 -0.1913 0.7394 0.1320 0.051 Uiso calc 1
C C6 -0.0247(7) 0.6216(4) 0.07511(18) 0.0498(12) Uani d 1
H H6A -0.0470 0.5367 0.0566 0.060 Uiso calc 1
H H6B 0.0958 0.6142 0.1026 0.060 Uiso calc 1
C C7 0.0299(7) 0.7226(4) 0.02570(18) 0.0470(12) Uani d 1
H H7A 0.0706 0.8049 0.0442 0.056 Uiso calc 1
H H7B 0.1505 0.6913 0.0024 0.056 Uiso calc 1
C C8 -0.2828(7) 0.5528(4) 0.15533(18) 0.0454(12) Uani d 1
H H8A -0.4172 0.5768 0.1741 0.054 Uiso calc 1
H H8B -0.3048 0.4708 0.1343 0.054 Uiso calc 1
C C9 0.0253(7) 0.4422(4) 0.19944(18) 0.0418(11) Uani d 1
H H9 0.0123 0.3825 0.1681 0.050 Uiso calc 1
C C10 0.1980(7) 0.4246(4) 0.23882(18) 0.0377(11) Uani d 1
C C11 0.2338(7) 0.5082(3) 0.28987(19) 0.0388(11) Uani d 1
C C12 0.4181(7) 0.4917(4) 0.32423(18) 0.0407(11) Uani d 1
H H12 0.4411 0.5447 0.3576 0.049 Uiso calc 1
C C13 0.5676(8) 0.3976(4) 0.30947(19) 0.0419(11) Uani d 1
C C14 0.5317(8) 0.3123(4) 0.26061(19) 0.0460(12) Uani d 1
H H14 0.6298 0.2467 0.2516 0.055 Uiso calc 1
C C15 0.3522(7) 0.3274(4) 0.2270(2) 0.0466(12) Uani d 1
H H15 0.3296 0.2712 0.1947 0.056 Uiso calc 1

loop_
_atom_site_aniso_label
_atom_site_aniso_U_11
_atom_site_aniso_U_22
_atom_site_aniso_U_33
_atom_site_aniso_U_12
_atom_site_aniso_U_13
_atom_site_aniso_U_23
O1 0.077(3) 0.055(2) 0.041(2) 0.0053(17) 0.0165(19) 0.0106(15)
O2 0.078(3) 0.070(2) 0.068(2) 0.026(2) 0.014(2) 0.0257(19)
O3 0.054(2) 0.0480(18) 0.0371(18) 0.0076(16) -0.0024(15) -0.0005(14)
O4 0.052(2) 0.053(2) 0.059(2) 0.0024(16) -0.0121(18) -0.0066(16)
N1 0.042(2) 0.049(2) 0.037(2) -0.0004(18) 0.0041(19) 0.0091(17)
C1 0.051(3) 0.045(3) 0.036(3) -0.005(2) -0.002(2) 0.001(2)
C2 0.044(3) 0.050(3) 0.036(2) -0.001(2) -0.003(2) 0.006(2)
C3 0.049(3) 0.081(3) 0.051(3) 0.021(3) 0.004(3) 0.011(3)
C4 0.031(3) 0.091(4) 0.046(3) 0.004(3) 0.006(2) 0.013(3)
C5 0.039(3) 0.051(3) 0.038(3) 0.004(2) 0.001(2) 0.000(2)
C6 0.045(3) 0.064(3) 0.040(3) 0.005(2) 0.002(2) 0.012(2)
C7 0.038(3) 0.063(3) 0.040(3) -0.004(2) -0.002(2) 0.009(2)
C8 0.041(3) 0.054(3) 0.042(3) 0.000(2) 0.005(2) 0.005(2)
C9 0.049(3) 0.044(3) 0.032(3) -0.010(2) 0.003(2) -0.001(2)
C10 0.044(3) 0.035(2) 0.035(2) -0.003(2) 0.003(2) -0.0015(19)
C11 0.053(3) 0.027(2) 0.037(3) -0.001(2) 0.012(2) 0.0063(19)
C12 0.053(3) 0.034(2) 0.035(3) -0.005(2) -0.005(2) -0.0015(19)
C13 0.049(3) 0.034(2) 0.043(3) -0.006(2) 0.000(2) 0.003(2)
C14 0.054(3) 0.032(2) 0.052(3) 0.002(2) 0.010(3) -0.006(2)
C15 0.056(3) 0.036(2) 0.047(3) -0.005(2) 0.003(3) -0.010(2)

loop_
_atom_type_symbol
_atom_type_description
_atom_type_scat_dispersion_real
_atom_type_scat_dispersion_imag
_atom_type_scat_source
C C 0.0033 0.0016 'International Tables Vol C Tables 4.2.6.8 and 6.1.1.4'
H H 0.0000 0.0000 'International Tables Vol C Tables 4.2.6.8 and 6.1.1.4'
N N 0.0061 0.0033 'International Tables Vol C Tables 4.2.6.8 and 6.1.1.4'
O O 0.0106 0.0060 'International Tables Vol C Tables 4.2.6.8 and 6.1.1.4'

loop_
_geom_angle_atom_site_label_1
_geom_angle_atom_site_label_2
_geom_angle_atom_site_label_3
_geom_angle
C1 O1 H1 118(3)
C11 O3 H3 109.5
C13 O4 H4 109.5
C9 N1 C8 122.6(4)
O2 C1 O1 124.3(4)
O2 C1 C2 122.3(4)
O1 C1 C2 113.4(4)
C3 C2 C1 113.2(4)
C3 C2 C7 110.8(4)
C1 C2 C7 111.2(3)
C3 C2 H2 107.1
C1 C2 H2 107.1
C7 C2 H2 107.1
C2 C3 C4 109.7(4)
C2 C3 H3A 109.7
C4 C3 H3A 109.7
C2 C3 H3B 109.7
C4 C3 H3B 109.7
H3A C3 H3B 108.2
C5 C4 C3 112.3(4)
C5 C4 H4A 109.1
C3 C4 H4A 109.1
C5 C4 H4B 109.1
C3 C4 H4B 109.1
H4A C4 H4B 107.9
C6 C5 C4 110.3(3)
C6 C5 C8 111.8(3)
C4 C5 C8 109.6(3)
C6 C5 H5 108.3
C4 C5 H5 108.3
C8 C5 H5 108.3
C5 C6 C7 112.5(3)
C5 C6 H6A 109.1
C7 C6 H6A 109.1
C5 C6 H6B 109.1
C7 C6 H6B 109.1
H6A C6 H6B 107.8
C2 C7 C6 110.5(3)
C2 C7 H7A 109.6
C6 C7 H7A 109.6
C2 C7 H7B 109.6
C6 C7 H7B 109.6
H7A C7 H7B 108.1
N1 C8 C5 112.8(3)
N1 C8 H8A 109.0
C5 C8 H8A 109.0
N1 C8 H8B 109.0
C5 C8 H8B 109.0
H8A C8 H8B 107.8
N1 C9 C10 126.5(4)
N1 C9 H9 116.8
C10 C9 H9 116.8
C9 C10 C15 119.9(4)
C9 C10 C11 122.4(4)
C15 C10 C11 117.5(4)
O3 C11 C12 121.8(4)
O3 C11 C10 119.0(4)
C12 C11 C10 119.3(4)
C13 C12 C11 120.8(4)
C13 C12 H12 119.6
C11 C12 H12 119.6
O4 C13 C12 123.4(4)
O4 C13 C14 116.1(4)
C12 C13 C14 120.6(4)
C15 C14 C13 118.9(4)
C15 C14 H14 120.5
C13 C14 H14 120.5
C14 C15 C10 122.8(4)
C14 C15 H15 118.6
C10 C15 H15 118.6

loop_
_geom_bond_atom_site_label_1
_geom_bond_atom_site_label_2
_geom_bond_distance
O1 C1 1.299(5)
O1 H1 0.88(5)
O2 C1 1.205(5)
O3 C11 1.316(4)
O3 H3 0.8200
O4 C13 1.340(5)
O4 H4 0.8200
N1 C9 1.303(5)
N1 C8 1.470(5)
C1 C2 1.520(5)
C2 C3 1.501(5)
C2 C7 1.526(6)
C2 H2 0.9800
C3 C4 1.538(6)
C3 H3A 0.9700
C3 H3B 0.9700
C4 C5 1.517(6)
C4 H4A 0.9700
C4 H4B 0.9700
C5 C6 1.502(5)
C5 C8 1.528(5)
C5 H5 0.9800
C6 C7 1.547(5)
C6 H6A 0.9700
C6 H6B 0.9700
C7 H7A 0.9700
C7 H7B 0.9700
C8 H8A 0.9700
C8 H8B 0.9700
C9 C10 1.398(6)
C9 H9 0.9300
C10 C15 1.409(5)
C10 C11 1.438(5)
C11 C12 1.388(6)
C12 C13 1.381(5)
C12 H12 0.9300
C13 C14 1.411(5)
C14 C15 1.353(6)
C14 H14 0.9300
C15 H15 0.9300

loop_
_geom_hbond_atom_site_label_D
_geom_hbond_atom_site_label_H
_geom_hbond_atom_site_label_A
_geom_hbond_site_symmetry_A
_geom_hbond_distance_DH
_geom_hbond_distance_HA
_geom_hbond_distance_DA
_geom_hbond_angle_DHA
O1 H1 O3 4_575 0.88(5) 1.58(5) 2.447(4) 168(5)
O3 H3 N1 . 0.82 1.92 2.667(4) 150
O4 H4 O2 4_676 0.82 1.85 2.669(4) 174
C9 H9 O1 3_565 0.93 2.42 3.338(5) 170
C14 H14 O3 2_645 0.93 2.60 3.499(5) 164
C5 H5 Cg2 2_555 0.98 2.97 3.772(5) 140

loop_
_geom_torsion_atom_site_label_1
_geom_torsion_atom_site_label_2
_geom_torsion_atom_site_label_3
_geom_torsion_atom_site_label_4
_geom_torsion
O2 C1 C2 C3 3.2(6)
O1 C1 C2 C3 -176.7(4)
O2 C1 C2 C7 -122.3(5)
O1 C1 C2 C7 57.8(5)
C1 C2 C3 C4 176.2(4)
C7 C2 C3 C4 -58.1(5)
C2 C3 C4 C5 57.8(5)
C3 C4 C5 C6 -55.2(5)
C3 C4 C5 C8 -178.7(3)
C4 C5 C6 C7 53.5(5)
C8 C5 C6 C7 175.7(4)
C3 C2 C7 C6 56.7(5)
C1 C2 C7 C6 -176.5(4)
C5 C6 C7 C2 -54.6(5)
C9 N1 C8 C5 -96.8(5)
C6 C5 C8 N1 63.9(5)
C4 C5 C8 N1 -173.5(3)
C8 N1 C9 C10 173.6(4)
N1 C9 C10 C15 -174.5(4)
N1 C9 C10 C11 1.4(6)
C9 C10 C11 O3 4.4(6)
C15 C10 C11 O3 -179.5(3)
C9 C10 C11 C12 -174.8(4)
C15 C10 C11 C12 1.3(5)
O3 C11 C12 C13 -178.3(3)
C10 C11 C12 C13 0.8(6)
C11 C12 C13 O4 178.0(4)
C11 C12 C13 C14 -2.8(6)
O4 C13 C14 C15 -178.2(4)
C12 C13 C14 C15 2.5(6)
C13 C14 C15 C10 -0.3(6)
C9 C10 C15 C14 174.6(4)
C11 C10 C15 C14 -1.5(6)

_cod_database_fobs_code 2241366
